data_4117843
loop_
_publ_author_name
'Igor O. Koshevoy'
'Yuh-Chia Chang'
'Antti J. Karttunen'
'Matti Haukka'
'Tapani Pakkanen'
'Pi-Tai Chou'

_publ_section_title
;
 Modulation of Metallophilic Bonds: Solvent-Induced Isomerization and
 Luminescence Vapochromism of a Polymorphic Au-Cu Cluster
;
_journal_name_full 'Journal of the American Chemical Society'
_journal_page_first 6564
_journal_page_last 6567
_journal_paper_doi 10.1021/ja3018994
_journal_volume 134
_journal_year 2012
_chemical_formula_moiety 'C56 H72 Au4 Cu4 O8'
_chemical_formula_sum 'C56 H72 Au4 Cu4 O8'
_chemical_formula_weight 1915.16
_chemical_name_systematic
; 
 ? 
;
_space_group_IT_number 2
_symmetry_cell_setting triclinic
_symmetry_space_group_name_Hall '-P 1'
_symmetry_space_group_name_H-M 'P -1'
_atom_sites_solution_hydrogens geom
_atom_sites_solution_primary direct
_atom_sites_solution_secondary difmap
_audit_creation_method SHELXL-97
_cell_angle_alpha 113.804(2)
_cell_angle_beta 103.210(3)
_cell_angle_gamma 103.317(3)
_cell_formula_units_Z 2
_cell_length_a 14.2646(13)
_cell_length_b 14.3128(7)
_cell_length_c 16.4962(8)
_cell_measurement_reflns_used 9929
_cell_measurement_temperature 100(2)
_cell_measurement_theta_max 25.36
_cell_measurement_theta_min 2.30
_cell_volume 2796.3(3)
_computing_cell_refinement 'SAINT (Bruker AXS, 2009)'
_computing_data_collection 'APEX2 (Bruker AXS, 2010)'
_computing_data_reduction 'SAINT (Bruker AXS, 2009)'
_computing_molecular_graphics 'Diamond v.3.2g (Brandenburg, 2011)'
_computing_publication_material 'SHELXL-97 (Sheldrick, 2008)'
_computing_structure_refinement 'SHELXL-97 (Sheldrick, 2008)'
_computing_structure_solution 'SHELXS-97 (Sheldrick, 2008)'
_diffrn_ambient_temperature 100(2)
_diffrn_detector_area_resol_mean 16
_diffrn_measured_fraction_theta_full 0.960
_diffrn_measured_fraction_theta_max 0.960
_diffrn_measurement_device '62mm x 62mm CCD camera on \k-goniostat'
_diffrn_measurement_device_type 'Bruker KAPPA APEX II DUO CCD'
_diffrn_measurement_method '\f scans and \w scans with \k offset'
_diffrn_radiation_monochromator 'curved graphite crystal'
_diffrn_radiation_type MoK\a
_diffrn_radiation_wavelength 0.71073
_diffrn_reflns_av_R_equivalents 0.0368
_diffrn_reflns_av_sigmaI/netI 0.0532
_diffrn_reflns_limit_h_max 15
_diffrn_reflns_limit_h_min -17
_diffrn_reflns_limit_k_max 17
_diffrn_reflns_limit_k_min -17
_diffrn_reflns_limit_l_max 19
_diffrn_reflns_limit_l_min -19
_diffrn_reflns_number 27281
_diffrn_reflns_theta_full 25.53
_diffrn_reflns_theta_max 25.53
_diffrn_reflns_theta_min 1.71
_exptl_absorpt_coefficient_mu 11.992
_exptl_absorpt_correction_T_max 0.5854
_exptl_absorpt_correction_T_min 0.1234
_exptl_absorpt_correction_type numerical
_exptl_absorpt_process_details 'SADABS (Sheldrick, 2008)'
_exptl_crystal_colour orange
_exptl_crystal_density_diffrn 2.275
_exptl_crystal_description needle
_exptl_crystal_F_000 1808
_exptl_crystal_size_max 0.30
_exptl_crystal_size_mid 0.07
_exptl_crystal_size_min 0.05
_refine_diff_density_max 2.900
_refine_diff_density_min -2.320
_refine_diff_density_rms 0.232
_refine_ls_extinction_method none
_refine_ls_goodness_of_fit_ref 1.042
_refine_ls_hydrogen_treatment constr
_refine_ls_matrix_type full
_refine_ls_number_parameters 641
_refine_ls_number_reflns 10031
_refine_ls_number_restraints 126
_refine_ls_restrained_S_all 1.045
_refine_ls_R_factor_all 0.0917
_refine_ls_R_factor_gt 0.0568
_refine_ls_shift/su_max 0.001
_refine_ls_shift/su_mean 0.000
_refine_ls_structure_factor_coef Fsqd
_refine_ls_weighting_details 'calc w=1/[\s^2^(Fo^2^)+(0.0118P)^2^+87.1965P] where P=(Fo^2^+2Fc^2^)/3'
_refine_ls_weighting_scheme calc
_refine_ls_wR_factor_gt 0.1067
_refine_ls_wR_factor_ref 0.1243
_reflns_number_gt 7248
_reflns_number_total 10031
_reflns_threshold_expression >2sigma(I)
_cod_data_source_file ja3018994_si_002_3.cif
_cod_data_source_block 1d
_cod_database_code 4117843

loop_
_symmetry_equiv_pos_as_xyz
'x, y, z'
'-x, -y, -z'

loop_
_atom_site_label
_atom_site_type_symbol
_atom_site_fract_x
_atom_site_fract_y
_atom_site_fract_z
_atom_site_U_iso_or_equiv
_atom_site_adp_type
_atom_site_occupancy
_atom_site_symmetry_multiplicity
_atom_site_calc_flag
_atom_site_refinement_flags
_atom_site_disorder_assembly
_atom_site_disorder_group
C1 C 0.5760(10) 0.7678(10) 0.1232(10) 0.033(3) Uani 1 1 d . . .
C2 C 0.6259(13) 0.8346(11) 0.2053(9) 0.045(4) Uani 1 1 d . A .
C3 C 0.4543(11) 0.5741(12) -0.1566(10) 0.043(4) Uani 1 1 d . . .
C4 C 0.5710(11) 0.4749(12) 0.2423(10) 0.040(3) Uani 1 1 d . . .
C5 C 0.7481(11) 0.5990(14) 0.1369(11) 0.045(4) Uani 1 1 d . . .
C6 C 0.7925(13) 0.6657(15) 0.2206(11) 0.051(4) Uani 1 1 d . A .
C7 C 0.6266(11) 0.4031(12) -0.1450(11) 0.046(4) Uani 1 1 d . . .
C8 C 0.4070(10) 0.6485(11) 0.2319(11) 0.046(4) Uani 1 1 d . . .
C9 C 0.9095(14) 0.6633(15) -0.0133(13) 0.061(5) Uani 1 1 d U . .
C10 C 0.8953(9) 0.7351(11) -0.0291(10) 0.033(3) Uani 1 1 d . . .
C11 C 0.8597(13) 0.3963(13) 0.0175(16) 0.069(6) Uani 1 1 d . . .
C12 C 1.0607(12) 0.4434(11) 0.2500(11) 0.045(4) Uani 1 1 d . . .
C13 C 1.1412(10) 0.7942(12) 0.2117(9) 0.039(3) Uani 1 1 d . . .
C14 C 1.1526(11) 0.8762(11) 0.2028(10) 0.038(3) Uani 1 1 d . . .
C15 C 1.0863(11) 0.5264(12) 0.2437(10) 0.043(4) Uani 1 1 d . . .
C16 C 0.8232(10) 0.3159(11) 0.0218(11) 0.038(3) Uani 1 1 d . . .
C17 C 0.6807(19) 0.9338(13) 0.3007(11) 0.087(8) Uani 1 1 d D . .
C18 C 0.611(2) 1.001(3) 0.315(3) 0.169(7) Uani 1 1 d DU A .
H18A H 0.6202 1.0423 0.3832 0.203 Uiso 1 1 calc R . .
H18B H 0.5371 0.9549 0.2779 0.203 Uiso 1 1 calc R . .
C19 C 0.651(2) 1.079(3) 0.278(3) 0.169(7) Uani 1 1 d DU . .
H19A H 0.6150 1.0443 0.2082 0.203 Uiso 1 1 calc R A .
H19B H 0.6390 1.1481 0.3084 0.203 Uiso 1 1 calc R . .
C20 C 0.761(2) 1.102(2) 0.300(3) 0.169(7) Uani 1 1 d DU A .
H20A H 0.8011 1.1693 0.3613 0.203 Uiso 1 1 calc R . .
H20B H 0.7822 1.1117 0.2498 0.203 Uiso 1 1 calc R . .
C21 C 0.784(2) 1.004(3) 0.306(3) 0.169(7) Uani 1 1 d DU A .
H21A H 0.8028 0.9621 0.2517 0.203 Uiso 1 1 calc R . .
H21B H 0.8398 1.0283 0.3659 0.203 Uiso 1 1 calc R . .
C22 C 0.6108(15) 0.5147(14) 0.3461(10) 0.060(5) Uani 1 1 d . A .
C23 C 0.698(2) 0.469(2) 0.368(2) 0.132(7) Uani 1 1 d . . .
H23A H 0.7354 0.4597 0.3236 0.158 Uiso 1 1 calc R A .
H23B H 0.7475 0.5148 0.4344 0.158 Uiso 1 1 calc R . .
C24 C 0.634(2) 0.366(2) 0.353(2) 0.132(7) Uani 1 1 d U A .
H24A H 0.6713 0.3493 0.4007 0.158 Uiso 1 1 calc R . .
H24B H 0.6262 0.3088 0.2897 0.158 Uiso 1 1 calc R . .
C25 C 0.527(2) 0.353(2) 0.356(2) 0.117(9) Uani 1 1 d U . .
H25A H 0.5187 0.3374 0.4080 0.140 Uiso 1 1 calc R A .
H25B H 0.4727 0.2943 0.2949 0.140 Uiso 1 1 calc R . .
C26 C 0.526(2) 0.4678(15) 0.3758(14) 0.091(8) Uani 1 1 d . A .
H26A H 0.4581 0.4622 0.3381 0.109 Uiso 1 1 calc R . .
H26B H 0.5403 0.5146 0.4440 0.109 Uiso 1 1 calc R . .
C27 C 0.8645(12) 0.7356(14) 0.3210(11) 0.061(5) Uani 1 1 d DU . .
C28 C 0.9262(15) 0.6766(18) 0.3570(13) 0.115(10) Uani 1 1 d D A .
H28A H 0.9484 0.6299 0.3079 0.138 Uiso 1 1 calc R . .
H28B H 0.8867 0.6318 0.3791 0.138 Uiso 1 1 calc R . .
C29 C 1.0197(17) 0.778(2) 0.4410(15) 0.110(8) Uani 1 1 d DU . .
H29A H 1.0050 0.7986 0.5004 0.133 Uiso 1 1 calc R A .
H29B H 1.0821 0.7580 0.4497 0.133 Uiso 1 1 calc R . .
C30 C 1.0382(17) 0.869(2) 0.4214(18) 0.133(10) Uani 1 1 d DU A .
H30A H 1.1034 0.8836 0.4092 0.159 Uiso 1 1 calc R . .
H30B H 1.0431 0.9361 0.4761 0.159 Uiso 1 1 calc R . .
C31 C 0.9460(14) 0.8362(18) 0.3331(12) 0.116(10) Uani 1 1 d D A .
H31A H 0.9193 0.8964 0.3428 0.139 Uiso 1 1 calc R . .
H31B H 0.9661 0.8177 0.2766 0.139 Uiso 1 1 calc R . .
C32 C 0.4337(13) 0.7215(14) 0.3334(13) 0.068(6) Uani 1 1 d . A .
C33 C 0.3725(14) 0.6682(17) 0.3788(13) 0.076(6) Uani 1 1 d . . .
H33A H 0.4118 0.6337 0.4077 0.091 Uiso 1 1 calc R A .
H33B H 0.3052 0.6117 0.3309 0.091 Uiso 1 1 calc R . .
C34 C 0.357(2) 0.764(2) 0.4558(14) 0.117(10) Uani 1 1 d . A .
H34A H 0.2837 0.7437 0.4511 0.140 Uiso 1 1 calc R . .
H34B H 0.4011 0.7831 0.5202 0.140 Uiso 1 1 calc R . .
C35 C 0.388(3) 0.860(3) 0.434(2) 0.138(11) Uani 1 1 d U . .
H35A H 0.3337 0.8919 0.4327 0.165 Uiso 1 1 calc R A .
H35B H 0.4532 0.9174 0.4853 0.165 Uiso 1 1 calc R . .
C36 C 0.4019(16) 0.8216(15) 0.3457(15) 0.091(8) Uani 1 1 d . A .
H36A H 0.4566 0.8791 0.3464 0.109 Uiso 1 1 calc R . .
H36B H 0.3369 0.7997 0.2936 0.109 Uiso 1 1 calc R . .
C37 C 0.8542(15) 0.8124(16) -0.0494(16) 0.073(3) Uani 1 1 d . . .
C38 C 0.8638(17) 0.9123(16) 0.0421(13) 0.073(6) Uani 1 1 d . . .
H38A H 0.8999 0.9093 0.0994 0.087 Uiso 1 1 calc R . .
H38B H 0.9029 0.9817 0.0458 0.087 Uiso 1 1 calc R . .
C39 C 0.7552(14) 0.9051(16) 0.0350(15) 0.073(3) Uani 1 1 d U . .
H39A H 0.7302 0.8663 0.0683 0.088 Uiso 1 1 calc R . .
H39B H 0.7520 0.9793 0.0640 0.088 Uiso 1 1 calc R . .
C40 C 0.6958(15) 0.8478(16) -0.0606(15) 0.073(3) Uani 1 1 d U . .
H40A H 0.7031 0.8967 -0.0892 0.088 Uiso 1 1 calc R . .
H40B H 0.6220 0.8171 -0.0702 0.088 Uiso 1 1 calc R . .
C41 C 0.7352(13) 0.753(2) -0.1080(14) 0.091(7) Uani 1 1 d . . .
H41A H 0.7197 0.7293 -0.1764 0.109 Uiso 1 1 calc R . .
H41B H 0.7054 0.6892 -0.0999 0.109 Uiso 1 1 calc R . .
C42 C 1.0348(18) 0.3568(17) 0.2773(14) 0.081(3) Uani 1 1 d . . .
C43 C 0.9631(18) 0.3770(17) 0.3370(14) 0.081(3) Uani 1 1 d . . .
H43A H 0.9569 0.4494 0.3538 0.097 Uiso 1 1 calc R . .
H43B H 0.8933 0.3195 0.3013 0.097 Uiso 1 1 calc R . .
C44 C 1.0173(17) 0.3725(17) 0.4251(14) 0.081(3) Uani 1 1 d U . .
H44A H 0.9660 0.3372 0.4452 0.097 Uiso 1 1 calc R . .
H44B H 1.0596 0.4475 0.4778 0.097 Uiso 1 1 calc R . .
C45 C 1.0876(17) 0.3048(17) 0.3996(14) 0.081(3) Uani 1 1 d . . .
H45A H 1.1435 0.3196 0.4564 0.097 Uiso 1 1 calc R . .
H45B H 1.0478 0.2251 0.3604 0.097 Uiso 1 1 calc R . .
C46 C 1.1268(17) 0.3553(17) 0.3432(14) 0.081(3) Uani 1 1 d . . .
H46A H 1.1773 0.4308 0.3866 0.097 Uiso 1 1 calc R . .
H46B H 1.1614 0.3116 0.3061 0.097 Uiso 1 1 calc R . .
C47 C 1.175(2) 0.988(2) 0.2149(18) 0.107(5) Uani 1 1 d . . .
C48 C 1.1254(17) 1.0491(16) 0.2785(12) 0.074(6) Uani 1 1 d . . .
H48A H 1.0609 0.9987 0.2731 0.089 Uiso 1 1 calc R . .
H48B H 1.1099 1.1054 0.2633 0.089 Uiso 1 1 calc R . .
C49 C 1.2111(19) 1.103(2) 0.3807(18) 0.107(5) Uani 1 1 d U . .
H49A H 1.2039 1.1702 0.4252 0.128 Uiso 1 1 calc R . .
H49B H 1.2064 1.0514 0.4064 0.128 Uiso 1 1 calc R . .
C50 C 1.303(2) 1.128(2) 0.3666(18) 0.107(5) Uani 1 1 d U . .
H50A H 1.3567 1.1248 0.4139 0.128 Uiso 1 1 calc R . .
H50B H 1.3242 1.2040 0.3761 0.128 Uiso 1 1 calc R . .
C51 C 1.2930(17) 1.0527(15) 0.2712(13) 0.083(7) Uani 1 1 d . . .
H51A H 1.3298 1.0024 0.2734 0.099 Uiso 1 1 calc R . .
H51B H 1.3224 1.0934 0.2410 0.099 Uiso 1 1 calc R . .
C52 C 0.7537(10) 0.2204(11) 0.0211(11) 0.050(4) Uani 1 1 d D . .
C53 C 0.6545(10) 0.1547(13) -0.0672(13) 0.068(6) Uani 1 1 d D . .
H53A H 0.6667 0.1043 -0.1224 0.081 Uiso 1 1 calc R . .
H53B H 0.6251 0.2036 -0.0841 0.081 Uiso 1 1 calc R . .
C54 C 0.5829(12) 0.0906(17) -0.0338(18) 0.101(10) Uani 1 1 d D . .
H54A H 0.5111 0.0861 -0.0594 0.121 Uiso 1 1 calc R . .
H54B H 0.5832 0.0152 -0.0571 0.121 Uiso 1 1 calc R . .
C55 C 0.6217(15) 0.1492(16) 0.0709(18) 0.094(9) Uani 1 1 d D . .
H55A H 0.6427 0.1020 0.0961 0.113 Uiso 1 1 calc R . .
H55B H 0.5672 0.1695 0.0938 0.113 Uiso 1 1 calc R . .
C56 C 0.7154(13) 0.2529(12) 0.1047(13) 0.066(6) Uani 1 1 d D . .
H56A H 0.6945 0.3170 0.1153 0.079 Uiso 1 1 calc R . .
H56B H 0.7691 0.2699 0.1639 0.079 Uiso 1 1 calc R . .
O1 O 0.6934(11) 0.9036(8) 0.3745(7) 0.075(4) Uani 1 1 d . A .
H1 H 0.7296 0.8642 0.3681 0.112 Uiso 1 1 calc R . .
O2 O 0.6553(9) 0.6295(9) 0.3982(6) 0.058(3) Uani 1 1 d . . .
H2 H 0.6105 0.6563 0.3869 0.087 Uiso 1 1 calc R A .
O3 O 0.8075(9) 0.7733(12) 0.3821(7) 0.072(4) Uani 1 1 d . A .
H3 H 0.7638 0.7190 0.3776 0.108 Uiso 1 1 calc R . .
O4 O 0.5399(8) 0.7574(9) 0.3879(7) 0.066(4) Uani 1 1 d . . .
H4 H 0.5756 0.7922 0.3681 0.099 Uiso 1 1 calc R A .
O5 O 0.9094(8) 0.8478(8) -0.1002(7) 0.050(3) Uani 1 1 d . . .
H5 H 0.8874 0.8919 -0.1126 0.075 Uiso 1 1 calc R . .
O6 O 0.9787(8) 0.2502(7) 0.1959(7) 0.048(3) Uani 1 1 d . . .
H6 H 1.0146 0.2355 0.1619 0.072 Uiso 1 1 calc R . .
O7 O 1.1423(8) 0.9867(8) 0.1261(7) 0.046(3) Uani 1 1 d . . .
H7 H 1.1734 0.9564 0.0921 0.069 Uiso 1 1 calc R . .
O8 O 0.8082(7) 0.1455(7) 0.0225(8) 0.046(3) Uani 1 1 d . . .
H8 H 0.8622 0.1786 0.0713 0.069 Uiso 1 1 calc R . .
Cu1 Cu 0.67092(13) 0.69580(14) 0.14915(12) 0.0273(5) Uani 0.863(3) 1 d P A 1
Cu2 Cu 0.53085(13) 0.47533(15) -0.16945(12) 0.0296(5) Uani 0.863(3) 1 d P . 1
Au1 Au 0.50646(11) 0.66264(9) -0.01540(8) 0.0300(2) Uani 0.863(3) 1 d P . 1
Au2 Au 0.68270(6) 0.49599(9) -0.00332(6) 0.0337(2) Uani 0.863(3) 1 d P . 1
Cu11 Cu 0.6417(9) 0.5303(10) 0.1604(8) 0.037(3) Uani 0.137(3) 1 d P . 2
Cu21 Cu 0.4860(9) 0.6866(9) 0.1597(8) 0.034(3) Uani 0.137(3) 1 d P . 2
Au11 Au 0.5323(6) 0.6637(7) -0.0147(7) 0.030(2) Uiso 0.137(3) 1 d P . 2
Au21 Au 0.6850(5) 0.5236(5) -0.0152(4) 0.0317(16) Uiso 0.137(3) 1 d P . 2
Cu3 Cu 0.9200(3) 0.5906(3) -0.1228(2) 0.0289(10) Uani 0.431(3) 1 d P . 3
Cu4 Cu 1.0935(3) 0.7009(3) 0.0701(3) 0.0303(10) Uani 0.431(3) 1 d P . 3
Au3 Au 0.91035(13) 0.54430(14) 0.03143(16) 0.0252(4) Uani 0.431(3) 1 d P . 3
Au4 Au 1.1097(5) 0.6517(4) 0.2145(4) 0.0448(14) Uani 0.431(3) 1 d P . 3
Cu31 Cu 1.0240(2) 0.7479(2) 0.0850(2) 0.0396(9) Uani 0.569(3) 1 d P . 4
Cu41 Cu 0.9696(3) 0.4353(3) 0.1143(3) 0.0520(10) Uani 0.569(3) 1 d P . 4
Au31 Au 0.88502(14) 0.52047(13) -0.0193(2) 0.0453(5) Uani 0.569(3) 1 d P . 4
Au41 Au 1.1158(3) 0.6633(3) 0.2306(3) 0.0402(9) Uani 0.569(3) 1 d P . 4

loop_
_atom_site_aniso_label
_atom_site_aniso_U_11
_atom_site_aniso_U_22
_atom_site_aniso_U_33
_atom_site_aniso_U_23
_atom_site_aniso_U_13
_atom_site_aniso_U_12
C1 0.032(7) 0.025(7) 0.037(8) 0.014(6) 0.002(6) 0.012(6)
C2 0.076(11) 0.030(7) 0.021(7) 0.008(6) -0.002(7) 0.028(8)
C3 0.049(9) 0.047(9) 0.030(8) 0.013(7) 0.010(7) 0.026(7)
C4 0.041(8) 0.046(9) 0.035(8) 0.013(7) 0.013(7) 0.029(7)
C5 0.042(9) 0.073(11) 0.044(10) 0.035(9) 0.025(8) 0.038(8)
C6 0.061(11) 0.078(12) 0.037(9) 0.033(9) 0.027(8) 0.043(9)
C7 0.029(8) 0.041(9) 0.046(10) 0.014(7) -0.008(7) 0.011(7)
C8 0.029(8) 0.033(8) 0.043(9) 0.007(7) -0.017(7) 0.004(6)
C9 0.063(8) 0.062(8) 0.078(9) 0.044(7) 0.049(7) 0.017(6)
C10 0.021(7) 0.038(8) 0.038(8) 0.018(7) 0.011(6) 0.008(6)
C11 0.047(10) 0.044(10) 0.16(2) 0.059(12) 0.064(12) 0.036(8)
C12 0.068(11) 0.030(8) 0.044(9) 0.017(7) 0.033(8) 0.020(7)
C13 0.029(7) 0.043(9) 0.028(7) 0.009(7) 0.005(6) 0.005(6)
C14 0.039(8) 0.034(8) 0.033(8) 0.016(6) 0.007(6) 0.006(6)
C15 0.042(9) 0.039(8) 0.036(8) 0.008(7) 0.010(7) 0.016(7)
C16 0.036(8) 0.034(8) 0.061(10) 0.027(7) 0.029(7) 0.021(6)
C17 0.18(2) 0.050(11) 0.014(8) 0.007(7) 0.005(10) 0.049(13)
C18 0.188(9) 0.158(8) 0.165(8) 0.091(6) 0.049(5) 0.057(5)
C19 0.188(9) 0.158(8) 0.165(8) 0.091(6) 0.049(5) 0.057(5)
C20 0.188(9) 0.158(8) 0.165(8) 0.091(6) 0.049(5) 0.057(5)
C21 0.188(9) 0.158(8) 0.165(8) 0.091(6) 0.049(5) 0.057(5)
C22 0.095(14) 0.058(11) 0.016(7) 0.006(7) 0.007(8) 0.042(10)
C23 0.147(11) 0.119(10) 0.128(11) 0.065(8) 0.016(7) 0.068(9)
C24 0.147(11) 0.119(10) 0.128(11) 0.065(8) 0.016(7) 0.068(9)
C25 0.140(13) 0.104(11) 0.116(12) 0.067(9) 0.042(9) 0.038(9)
C26 0.19(3) 0.059(12) 0.055(12) 0.037(10) 0.069(15) 0.061(15)
C27 0.056(8) 0.086(9) 0.044(7) 0.028(6) 0.024(6) 0.032(7)
C28 0.103(18) 0.24(3) 0.048(12) 0.071(17) 0.049(13) 0.11(2)
C29 0.096(11) 0.140(12) 0.087(11) 0.044(8) 0.042(8) 0.041(9)
C30 0.118(12) 0.140(13) 0.122(13) 0.037(9) 0.051(9) 0.056(10)
C31 0.063(13) 0.18(3) 0.027(10) 0.006(13) 0.011(9) 0.006(15)
C32 0.043(10) 0.055(11) 0.058(11) 0.002(9) -0.024(9) 0.027(8)
C33 0.054(11) 0.082(14) 0.058(12) 0.005(11) 0.000(9) 0.040(11)
C34 0.109(19) 0.14(2) 0.037(12) -0.016(13) 0.013(12) 0.053(17)
C35 0.139(14) 0.131(13) 0.139(14) 0.055(10) 0.044(9) 0.064(10)
C36 0.075(14) 0.045(11) 0.079(15) -0.013(10) -0.024(11) 0.030(10)
C37 0.065(5) 0.075(6) 0.095(6) 0.043(5) 0.044(5) 0.033(4)
C38 0.133(18) 0.093(14) 0.060(11) 0.057(11) 0.062(12) 0.093(14)
C39 0.065(5) 0.075(6) 0.095(6) 0.043(5) 0.044(5) 0.033(4)
C40 0.065(5) 0.075(6) 0.095(6) 0.043(5) 0.044(5) 0.033(4)
C41 0.042(11) 0.17(2) 0.060(13) 0.060(15) 0.011(9) 0.035(13)
C42 0.114(7) 0.074(5) 0.061(5) 0.026(4) 0.038(5) 0.050(5)
C43 0.114(7) 0.074(5) 0.061(5) 0.026(4) 0.038(5) 0.050(5)
C44 0.114(7) 0.074(5) 0.061(5) 0.026(4) 0.038(5) 0.050(5)
C45 0.114(7) 0.074(5) 0.061(5) 0.026(4) 0.038(5) 0.050(5)
C46 0.114(7) 0.074(5) 0.061(5) 0.026(4) 0.038(5) 0.050(5)
C47 0.111(7) 0.113(7) 0.090(7) 0.042(5) 0.029(5) 0.048(6)
C48 0.122(18) 0.068(12) 0.051(11) 0.033(10) 0.037(12) 0.056(13)
C49 0.111(7) 0.113(7) 0.090(7) 0.042(5) 0.029(5) 0.048(6)
C50 0.111(7) 0.113(7) 0.090(7) 0.042(5) 0.029(5) 0.048(6)
C51 0.118(18) 0.048(11) 0.049(11) 0.027(9) -0.002(11) 0.001(11)
C52 0.055(10) 0.033(8) 0.096(13) 0.041(9) 0.052(10) 0.032(7)
C53 0.022(8) 0.051(10) 0.141(18) 0.053(12) 0.025(10) 0.022(7)
C54 0.032(10) 0.112(19) 0.23(3) 0.13(2) 0.061(16) 0.037(11)
C55 0.074(15) 0.104(18) 0.20(3) 0.12(2) 0.104(19) 0.060(14)
C56 0.073(12) 0.050(10) 0.129(17) 0.060(12) 0.076(13) 0.043(9)
O1 0.146(12) 0.037(6) 0.019(5) 0.008(5) 0.005(6) 0.031(7)
O2 0.072(8) 0.057(7) 0.018(5) 0.001(5) -0.007(5) 0.034(6)
O3 0.063(8) 0.127(11) 0.028(6) 0.029(7) 0.023(6) 0.046(8)
O4 0.048(7) 0.048(7) 0.045(7) -0.006(5) -0.023(5) 0.015(5)
O5 0.079(8) 0.052(6) 0.050(6) 0.035(6) 0.033(6) 0.047(6)
O6 0.081(8) 0.033(5) 0.051(6) 0.023(5) 0.040(6) 0.034(5)
O7 0.075(7) 0.059(7) 0.038(6) 0.035(5) 0.031(5) 0.050(6)
O8 0.043(6) 0.035(5) 0.078(8) 0.031(5) 0.032(6) 0.027(5)
Cu1 0.0253(9) 0.0315(10) 0.0236(9) 0.0140(8) 0.0059(7) 0.0093(8)
Cu2 0.0236(9) 0.0332(10) 0.0253(10) 0.0138(8) 0.0009(7) 0.0074(8)
Au1 0.0263(6) 0.0350(5) 0.0239(4) 0.0101(3) 0.0056(4) 0.0141(4)
Au2 0.0263(4) 0.0384(5) 0.0379(4) 0.0232(4) 0.0042(3) 0.0125(3)
Cu11 0.040(7) 0.046(8) 0.015(6) 0.004(5) 0.003(5) 0.023(6)
Cu21 0.040(7) 0.017(6) 0.029(6) 0.008(5) -0.004(5) 0.005(5)
Cu3 0.039(2) 0.0260(19) 0.0237(19) 0.0127(16) 0.0095(16) 0.0145(16)
Cu4 0.040(2) 0.0252(19) 0.028(2) 0.0135(16) 0.0153(17) 0.0116(16)
Au3 0.0250(8) 0.0253(8) 0.0308(9) 0.0158(8) 0.0114(7) 0.0128(6)
Au4 0.072(3) 0.0166(10) 0.049(2) 0.0071(11) 0.0368(19) 0.0233(13)
Cu31 0.0362(17) 0.0365(17) 0.058(2) 0.0297(16) 0.0218(15) 0.0146(14)
Cu41 0.059(2) 0.0421(19) 0.092(3) 0.049(2) 0.047(2) 0.0305(17)
Au31 0.0437(9) 0.0350(8) 0.0782(14) 0.0334(9) 0.0393(10) 0.0208(7)
Au41 0.0289(10) 0.0494(19) 0.0435(14) 0.0323(14) 0.0038(9) 0.0071(10)

loop_
_atom_type_symbol
_atom_type_description
_atom_type_scat_dispersion_real
_atom_type_scat_dispersion_imag
_atom_type_scat_source
C C 0.0033 0.0016 'International Tables Vol C Tables 4.2.6.8 and 6.1.1.4'
H H 0.0000 0.0000 'International Tables Vol C Tables 4.2.6.8 and 6.1.1.4'
O O 0.0106 0.0060 'International Tables Vol C Tables 4.2.6.8 and 6.1.1.4'
Au Au -2.0133 8.8022 'International Tables Vol C Tables 4.2.6.8 and 6.1.1.4'
Cu Cu 0.3201 1.2651 'International Tables Vol C Tables 4.2.6.8 and 6.1.1.4'

loop_
_geom_angle_atom_site_label_1
_geom_angle_atom_site_label_2
_geom_angle_atom_site_label_3
_geom_angle
_geom_angle_site_symmetry_1
_geom_angle_site_symmetry_3
C2 C1 Cu21 90.9(12) . .
C2 C1 Cu1 81.7(9) . .
Cu21 C1 Cu1 87.5(6) . .
C2 C1 Au11 164.0(13) . .
Cu21 C1 Au11 101.2(7) . .
Cu1 C1 Au11 88.4(6) . .
C2 C1 Au1 174.0(14) . .
Cu21 C1 Au1 94.6(6) . .
Cu1 C1 Au1 96.2(6) . .
Au11 C1 Au1 10.4(2) . .
C1 C2 C17 167.7(14) . .
C1 C2 Cu1 64.4(8) . .
C17 C2 Cu1 126.5(11) . .
C1 C2 Cu21 56.9(10) . .
C17 C2 Cu21 128.2(13) . .
Cu1 C2 Cu21 74.2(5) . .
C4 C3 Cu11 90.9(12) 2_665 2_665
C4 C3 Cu2 79.7(9) 2_665 .
Cu11 C3 Cu2 84.2(7) 2_665 .
C4 C3 Au1 175.2(15) 2_665 .
Cu11 C3 Au1 93.7(8) 2_665 .
Cu2 C3 Au1 99.7(6) . .
C4 C3 Au11 165.7(13) 2_665 .
Cu11 C3 Au11 99.9(8) 2_665 .
Cu2 C3 Au11 92.0(6) . .
Au1 C3 Au11 10.3(2) . .
C3 C4 C22 167.0(15) 2_665 .
C3 C4 Cu2 65.8(9) 2_665 2_665
C22 C4 Cu2 126.8(10) . 2_665
C3 C4 Cu11 54.6(10) 2_665 .
C22 C4 Cu11 128.6(12) . .
Cu2 C4 Cu11 71.6(6) 2_665 .
C6 C5 Cu11 91.7(12) . .
C6 C5 Cu1 79.9(11) . .
Cu11 C5 Cu1 79.3(6) . .
C6 C5 Au2 175.6(15) . .
Cu11 C5 Au2 92.6(8) . .
Cu1 C5 Au2 100.1(6) . .
C6 C5 Au21 163.0(15) . .
Cu11 C5 Au21 101.0(8) . .
Cu1 C5 Au21 91.3(6) . .
Au2 C5 Au21 13.42(19) . .
C5 C6 C27 167.1(16) . .
C5 C6 Cu1 65.4(9) . .
C27 C6 Cu1 127.1(11) . .
C5 C6 Cu11 55.1(11) . .
C27 C6 Cu11 129.5(12) . .
Cu1 C6 Cu11 67.5(6) . .
C8 C7 Cu21 82.3(11) 2_665 2_665
C8 C7 Au21 161.9(14) 2_665 .
Cu21 C7 Au21 108.9(10) 2_665 .
C8 C7 Cu2 81.9(10) 2_665 .
Cu21 C7 Cu2 79.5(7) 2_665 .
Au21 C7 Cu2 86.1(6) . .
C8 C7 Au2 176.5(13) 2_665 .
Cu21 C7 Au2 99.9(9) 2_665 .
Au21 C7 Au2 14.6(2) . .
Cu2 C7 Au2 95.7(7) . .
C7 C8 C32 168.9(15) 2_665 .
C7 C8 Cu21 59.5(11) 2_665 .
C32 C8 Cu21 121.7(13) . .
C7 C8 Cu2 63.9(9) 2_665 2_665
C32 C8 Cu2 127.2(10) . 2_665
Cu21 C8 Cu2 69.4(6) . 2_665
C10 C9 Cu3 94.0(12) . .
C10 C9 Cu31 95.8(13) . .
Cu3 C9 Cu31 117.6(9) . .
C10 C9 Au31 160.5(16) . .
Cu3 C9 Au31 80.4(7) . .
Cu31 C9 Au31 103.4(10) . .
C10 C9 Au3 166.6(14) . .
Cu3 C9 Au3 97.0(8) . .
Cu31 C9 Au3 85.9(8) . .
Au31 C9 Au3 19.96(18) . .
C10 C9 Cu4 114.2(12) . .
Cu3 C9 Cu4 90.5(7) . .
Cu31 C9 Cu4 31.0(3) . .
Au31 C9 Cu4 84.7(7) . .
Au3 C9 Cu4 73.4(6) . .
C9 C10 C37 167.2(15) . .
C9 C10 Cu3 52.7(10) . .
C37 C10 Cu3 130.8(12) . .
C9 C10 Cu31 51.5(10) . .
C37 C10 Cu31 136.1(12) . .
Cu3 C10 Cu31 85.3(5) . .
C16 C11 Cu41 89.3(14) . .
C16 C11 Cu4 81.3(11) . 2_765
Cu41 C11 Cu4 92.2(6) . 2_765
C16 C11 Au3 168.3(16) . .
Cu41 C11 Au3 89.0(8) . .
Cu4 C11 Au3 110.4(8) 2_765 .
C16 C11 Au31 164.4(17) . .
Cu41 C11 Au31 106.3(8) . .
Cu4 C11 Au31 98.7(9) 2_765 .
Au3 C11 Au31 20.29(17) . .
C15 C12 C42 169.0(16) . .
C15 C12 Cu3 69.5(10) . 2_765
C42 C12 Cu3 121.1(11) . 2_765
C15 C12 Cu41 63.8(10) . .
C42 C12 Cu41 125.0(12) . .
Cu3 C12 Cu41 45.8(3) 2_765 .
C14 C13 Au41 176.1(13) . .
C14 C13 Au4 174.2(12) . .
Au41 C13 Au4 6.6(3) . .
C14 C13 Cu4 90.2(10) . .
Au41 C13 Cu4 91.8(6) . .
Au4 C13 Cu4 85.2(6) . .
C14 C13 Cu31 73.9(9) . .
Au41 C13 Cu31 105.8(6) . .
Au4 C13 Cu31 100.3(6) . .
Cu4 C13 Cu31 37.9(3) . .
C13 C14 C47 167.4(17) . .
C13 C14 Cu31 72.3(9) . .
C47 C14 Cu31 118.4(13) . .
C13 C14 Cu4 58.6(9) . .
C47 C14 Cu4 133.9(13) . .
Cu31 C14 Cu4 34.2(2) . .
C12 C15 Cu3 75.6(10) . 2_765
C12 C15 Au4 171.1(14) . .
Cu3 C15 Au4 99.3(7) 2_765 .
C12 C15 Au41 174.9(13) . .
Cu3 C15 Au41 105.5(7) 2_765 .
Au4 C15 Au41 6.6(3) . .
C12 C15 Cu41 83.9(11) . .
Cu3 C15 Cu41 49.6(4) 2_765 .
Au4 C15 Cu41 87.3(6) . .
Au41 C15 Cu41 93.1(6) . .
C11 C16 C52 166.0(15) . .
C11 C16 Cu41 56.3(12) . .
C52 C16 Cu41 134.2(11) . .
C11 C16 Cu4 64.9(10) . 2_765
C52 C16 Cu4 122.7(9) . 2_765
Cu41 C16 Cu4 78.2(5) . 2_765
O1 C17 C2 110.7(13) . .
O1 C17 C18 106.1(18) . .
C2 C17 C18 108(2) . .
O1 C17 C21 112.7(19) . .
C2 C17 C21 111(2) . .
C18 C17 C21 108.9(15) . .
C17 C18 C19 100.7(17) . .
C17 C18 H18A 111.6 . .
C19 C18 H18A 111.6 . .
C17 C18 H18B 111.6 . .
C19 C18 H18B 111.6 . .
H18A C18 H18B 109.4 . .
C20 C19 C18 107.7(19) . .
C20 C19 H19A 110.2 . .
C18 C19 H19A 110.2 . .
C20 C19 H19B 110.2 . .
C18 C19 H19B 110.2 . .
H19A C19 H19B 108.5 . .
C19 C20 C21 108.2(18) . .
C19 C20 H20A 110.1 . .
C21 C20 H20A 110.1 . .
C19 C20 H20B 110.1 . .
C21 C20 H20B 110.1 . .
H20A C20 H20B 108.4 . .
C17 C21 C20 103.6(16) . .
C17 C21 H21A 111.0 . .
C20 C21 H21A 111.0 . .
C17 C21 H21B 111.0 . .
C20 C21 H21B 111.0 . .
H21A C21 H21B 109.0 . .
O2 C22 C4 111.9(14) . .
O2 C22 C26 112.6(13) . .
C4 C22 C26 110.1(16) . .
O2 C22 C23 107.6(17) . .
C4 C22 C23 107.9(16) . .
C26 C22 C23 106.6(18) . .
C24 C23 C22 98(2) . .
C24 C23 H23A 112.1 . .
C22 C23 H23A 112.1 . .
C24 C23 H23B 112.1 . .
C22 C23 H23B 112.1 . .
H23A C23 H23B 109.7 . .
C23 C24 C25 119(2) . .
C23 C24 H24A 107.7 . .
C25 C24 H24A 107.7 . .
C23 C24 H24B 107.7 . .
C25 C24 H24B 107.7 . .
H24A C24 H24B 107.1 . .
C24 C25 C26 100(2) . .
C24 C25 H25A 111.7 . .
C26 C25 H25A 111.7 . .
C24 C25 H25B 111.7 . .
C26 C25 H25B 111.7 . .
H25A C25 H25B 109.5 . .
C22 C26 C25 105.2(18) . .
C22 C26 H26A 110.7 . .
C25 C26 H26A 110.7 . .
C22 C26 H26B 110.7 . .
C25 C26 H26B 110.7 . .
H26A C26 H26B 108.8 . .
O3 C27 C6 110.0(12) . .
O3 C27 C28 108.8(13) . .
C6 C27 C28 113.0(14) . .
O3 C27 C31 108.4(15) . .
C6 C27 C31 111.3(14) . .
C28 C27 C31 105.1(14) . .
C27 C28 C29 99.9(15) . .
C27 C28 H28A 111.8 . .
C29 C28 H28A 111.8 . .
C27 C28 H28B 111.8 . .
C29 C28 H28B 111.8 . .
H28A C28 H28B 109.5 . .
C30 C29 C28 110.0(17) . .
C30 C29 H29A 109.7 . .
C28 C29 H29A 109.7 . .
C30 C29 H29B 109.7 . .
C28 C29 H29B 109.7 . .
H29A C29 H29B 108.2 . .
C29 C30 C31 106.4(17) . .
C29 C30 H30A 110.4 . .
C31 C30 H30A 110.4 . .
C29 C30 H30B 110.4 . .
C31 C30 H30B 110.4 . .
H30A C30 H30B 108.6 . .
C27 C31 C30 104.9(15) . .
C27 C31 H31A 110.8 . .
C30 C31 H31A 110.8 . .
C27 C31 H31B 110.8 . .
C30 C31 H31B 110.8 . .
H31A C31 H31B 108.8 . .
O4 C32 C8 113.3(15) . .
O4 C32 C33 106.8(15) . .
C8 C32 C33 112.7(15) . .
O4 C32 C36 110.0(14) . .
C8 C32 C36 109.2(15) . .
C33 C32 C36 104.3(18) . .
C32 C33 C34 104.9(19) . .
C32 C33 H33A 110.8 . .
C34 C33 H33A 110.8 . .
C32 C33 H33B 110.8 . .
C34 C33 H33B 110.8 . .
H33A C33 H33B 108.8 . .
C35 C34 C33 104(2) . .
C35 C34 H34A 110.9 . .
C33 C34 H34A 110.9 . .
C35 C34 H34B 110.9 . .
C33 C34 H34B 110.9 . .
H34A C34 H34B 108.9 . .
C36 C35 C34 110(2) . .
C36 C35 H35A 109.7 . .
C34 C35 H35A 109.7 . .
C36 C35 H35B 109.7 . .
C34 C35 H35B 109.7 . .
H35A C35 H35B 108.2 . .
C35 C36 C32 105(2) . .
C35 C36 H36A 110.8 . .
C32 C36 H36A 110.8 . .
C35 C36 H36B 110.8 . .
C32 C36 H36B 110.8 . .
H36A C36 H36B 108.9 . .
O5 C37 C10 107.6(13) . .
O5 C37 C38 110.5(15) . .
C10 C37 C38 112.8(16) . .
O5 C37 C41 112.1(17) . .
C10 C37 C41 109.0(16) . .
C38 C37 C41 104.9(16) . .
C39 C38 C37 106.1(17) . .
C39 C38 H38A 110.5 . .
C37 C38 H38A 110.5 . .
C39 C38 H38B 110.5 . .
C37 C38 H38B 110.5 . .
H38A C38 H38B 108.7 . .
C40 C39 C38 106.3(16) . .
C40 C39 H39A 110.5 . .
C38 C39 H39A 110.5 . .
C40 C39 H39B 110.5 . .
C38 C39 H39B 110.5 . .
H39A C39 H39B 108.7 . .
C39 C40 C41 107.2(17) . .
C39 C40 H40A 110.3 . .
C41 C40 H40A 110.3 . .
C39 C40 H40B 110.3 . .
C41 C40 H40B 110.3 . .
H40A C40 H40B 108.5 . .
C40 C41 C37 100.4(17) . .
C40 C41 H41A 111.7 . .
C37 C41 H41A 111.7 . .
C40 C41 H41B 111.7 . .
C37 C41 H41B 111.7 . .
H41A C41 H41B 109.5 . .
O6 C42 C12 112.0(15) . .
O6 C42 C46 110.6(15) . .
C12 C42 C46 113.9(19) . .
O6 C42 C43 106.1(17) . .
C12 C42 C43 110.7(15) . .
C46 C42 C43 102.9(16) . .
C44 C43 C42 104.0(17) . .
C44 C43 H43A 111.0 . .
C42 C43 H43A 111.0 . .
C44 C43 H43B 111.0 . .
C42 C43 H43B 111.0 . .
H43A C43 H43B 109.0 . .
C43 C44 C45 107.6(16) . .
C43 C44 H44A 110.2 . .
C45 C44 H44A 110.2 . .
C43 C44 H44B 110.2 . .
C45 C44 H44B 110.2 . .
H44A C44 H44B 108.5 . .
C46 C45 C44 95.7(16) . .
C46 C45 H45A 112.6 . .
C44 C45 H45A 112.6 . .
C46 C45 H45B 112.6 . .
C44 C45 H45B 112.6 . .
H45A C45 H45B 110.1 . .
C42 C46 C45 107.6(19) . .
C42 C46 H46A 110.2 . .
C45 C46 H46A 110.2 . .
C42 C46 H46B 110.2 . .
C45 C46 H46B 110.2 . .
H46A C46 H46B 108.5 . .
O7 C47 C14 111.9(19) . .
O7 C47 C48 109.5(18) . .
C14 C47 C48 111(2) . .
O7 C47 C51 112(2) . .
C14 C47 C51 108.2(18) . .
C48 C47 C51 104(2) . .
C47 C48 C49 102.4(18) . .
C47 C48 H48A 111.3 . .
C49 C48 H48A 111.3 . .
C47 C48 H48B 111.3 . .
C49 C48 H48B 111.3 . .
H48A C48 H48B 109.2 . .
C50 C49 C48 104(2) . .
C50 C49 H49A 110.9 . .
C48 C49 H49A 110.9 . .
C50 C49 H49B 110.9 . .
C48 C49 H49B 110.9 . .
H49A C49 H49B 108.9 . .
C49 C50 C51 111(2) . .
C49 C50 H50A 109.4 . .
C51 C50 H50A 109.4 . .
C49 C50 H50B 109.4 . .
C51 C50 H50B 109.4 . .
H50A C50 H50B 108.0 . .
C50 C51 C47 106(2) . .
C50 C51 H51A 110.5 . .
C47 C51 H51A 110.5 . .
C50 C51 H51B 110.5 . .
C47 C51 H51B 110.5 . .
H51A C51 H51B 108.7 . .
O8 C52 C16 109.0(10) . .
O8 C52 C53 107.2(11) . .
C16 C52 C53 113.4(13) . .
O8 C52 C56 109.7(12) . .
C16 C52 C56 113.1(11) . .
C53 C52 C56 104.3(11) . .
C52 C53 C54 101.9(13) . .
C52 C53 H53A 111.4 . .
C54 C53 H53A 111.4 . .
C52 C53 H53B 111.4 . .
C54 C53 H53B 111.4 . .
H53A C53 H53B 109.3 . .
C55 C54 C53 108.2(15) . .
C55 C54 H54A 110.0 . .
C53 C54 H54A 110.0 . .
C55 C54 H54B 110.0 . .
C53 C54 H54B 110.0 . .
H54A C54 H54B 108.4 . .
C54 C55 C56 107.3(14) . .
C54 C55 H55A 110.2 . .
C56 C55 H55A 110.2 . .
C54 C55 H55B 110.2 . .
C56 C55 H55B 110.2 . .
H55A C55 H55B 108.5 . .
C52 C56 C55 102.4(13) . .
C52 C56 H56A 111.3 . .
C55 C56 H56A 111.3 . .
C52 C56 H56B 111.3 . .
C55 C56 H56B 111.3 . .
H56A C56 H56B 109.2 . .
C17 O1 H1 109.5 . .
C22 O2 H2 109.5 . .
C27 O3 H3 109.5 . .
C32 O4 H4 109.5 . .
C37 O5 H5 109.5 . .
C42 O6 H6 109.5 . .
C47 O7 H7 109.5 . .
C52 O8 H8 109.5 . .
C5 Cu1 C1 164.1(6) . .
C5 Cu1 C6 34.7(6) . .
C1 Cu1 C6 161.0(6) . .
C5 Cu1 C2 161.6(6) . .
C1 Cu1 C2 33.8(5) . .
C6 Cu1 C2 127.1(6) . .
C5 Cu1 Au1 121.7(5) . .
C1 Cu1 Au1 42.4(4) . .
C6 Cu1 Au1 156.3(4) . .
C2 Cu1 Au1 76.2(4) . .
C5 Cu1 Au2 40.8(5) . .
C1 Cu1 Au2 123.3(4) . .
C6 Cu1 Au2 75.5(4) . .
C2 Cu1 Au2 156.4(4) . .
Au1 Cu1 Au2 80.90(5) . .
C3 Cu2 C7 164.3(6) . .
C3 Cu2 C4 34.5(5) . 2_665
C7 Cu2 C4 160.5(6) . 2_665
C3 Cu2 C8 161.2(6) . 2_665
C7 Cu2 C8 34.2(6) . 2_665
C4 Cu2 C8 126.7(5) 2_665 2_665
C3 Cu2 Au2 121.6(4) . .
C7 Cu2 Au2 42.8(5) . .
C4 Cu2 Au2 155.5(4) 2_665 .
C8 Cu2 Au2 76.9(4) 2_665 .
C3 Cu2 Au1 40.6(4) . .
C7 Cu2 Au1 123.8(5) . .
C4 Cu2 Au1 75.1(4) 2_665 .
C8 Cu2 Au1 157.9(4) 2_665 .
Au2 Cu2 Au1 81.03(5) . .
C3 Au1 C1 170.7(6) . .
C3 Au1 Cu1 138.1(4) . .
C1 Au1 Cu1 41.4(3) . .
C3 Au1 Cu2 39.6(4) . .
C1 Au1 Cu2 139.9(4) . .
Cu1 Au1 Cu2 98.91(6) . .
C3 Au1 Au2 93.3(5) . 2_665
C1 Au1 Au2 96.0(4) . 2_665
Cu1 Au1 Au2 96.65(5) . 2_665
Cu2 Au1 Au2 94.12(5) . 2_665
C7 Au2 C5 174.7(6) . .
C7 Au2 Cu2 41.5(4) . .
C5 Au2 Cu2 137.8(4) . .
C7 Au2 Cu1 140.2(4) . .
C5 Au2 Cu1 39.1(4) . .
Cu2 Au2 Cu1 98.78(6) . .
C7 Au2 Au1 91.3(5) . 2_665
C5 Au2 Au1 93.9(4) . 2_665
Cu2 Au2 Au1 87.96(5) . 2_665
Cu1 Au2 Au1 90.36(5) . 2_665
C3 Cu11 C5 160.6(10) 2_665 .
C3 Cu11 C4 34.5(6) 2_665 .
C5 Cu11 C4 155.5(9) . .
C3 Cu11 C6 156.8(9) 2_665 .
C5 Cu11 C6 33.2(6) . .
C4 Cu11 C6 124.5(7) . .
C3 Cu11 Au11 43.6(6) 2_665 2_665
C5 Cu11 Au11 123.5(7) . 2_665
C4 Cu11 Au11 77.7(6) . 2_665
C6 Cu11 Au11 156.7(7) . 2_665
C3 Cu11 Au21 123.8(7) 2_665 .
C5 Cu11 Au21 43.4(6) . .
C4 Cu11 Au21 158.3(7) . .
C6 Cu11 Au21 76.2(5) . .
Au11 Cu11 Au21 81.0(3) 2_665 .
C7 Cu21 C1 155.8(9) 2_665 .
C7 Cu21 C8 38.2(7) 2_665 .
C1 Cu21 C8 161.9(9) . .
C7 Cu21 C2 166.5(10) 2_665 .
C1 Cu21 C2 32.2(5) . .
C8 Cu21 C2 131.0(8) . .
C7 Cu21 Au21 38.3(6) 2_665 2_665
C1 Cu21 Au21 121.0(7) . 2_665
C8 Cu21 Au21 75.8(5) . 2_665
C2 Cu21 Au21 153.1(7) . 2_665
C7 Cu21 Au11 118.1(7) 2_665 .
C1 Cu21 Au11 40.6(5) . .
C8 Cu21 Au11 156.3(7) . .
C2 Cu21 Au11 72.5(5) . .
Au21 Cu21 Au11 80.7(4) 2_665 .
C1 Au11 C3 163.6(7) . .
C1 Au11 Cu11 137.8(6) . 2_665
C3 Au11 Cu11 36.5(5) . 2_665
C1 Au11 Cu21 38.2(5) . .
C3 Au11 Cu21 135.7(6) . .
Cu11 Au11 Cu21 100.6(4) 2_665 .
C1 Au11 Au21 102.3(5) . .
C3 Au11 Au21 93.8(5) . .
Cu11 Au11 Au21 92.0(3) 2_665 .
Cu21 Au11 Au21 99.9(4) . .
C7 Au21 C5 156.1(7) . .
C7 Au21 Cu21 32.8(5) . 2_665
C5 Au21 Cu21 131.3(6) . 2_665
C7 Au21 Cu11 128.7(6) . .
C5 Au21 Cu11 35.6(5) . .
Cu21 Au21 Cu11 97.4(4) 2_665 .
C7 Au21 Au11 103.3(5) . .
C5 Au21 Au11 93.5(4) . .
Cu21 Au21 Au11 92.1(3) 2_665 .
Cu11 Au21 Au11 84.3(3) . .
C9 Cu3 C15 164.6(7) . 2_765
C9 Cu3 C12 160.1(7) . 2_765
C15 Cu3 C12 34.9(6) 2_765 2_765
C9 Cu3 C10 33.3(6) . .
C15 Cu3 C10 157.8(6) 2_765 .
C12 Cu3 C10 127.3(6) 2_765 .
C9 Cu3 Au3 46.3(6) . .
C15 Cu3 Au3 119.6(5) 2_765 .
C12 Cu3 Au3 153.2(4) 2_765 .
C10 Cu3 Au3 79.4(4) . .
C9 Cu3 Au4 124.5(6) . 2_765
C15 Cu3 Au4 40.7(5) 2_765 2_765
C12 Cu3 Au4 75.4(4) 2_765 2_765
C10 Cu3 Au4 153.8(4) . 2_765
Au3 Cu3 Au4 79.00(16) . 2_765
C9 Cu3 Cu4 54.6(6) . .
C15 Cu3 Cu4 126.7(4) 2_765 .
C12 Cu3 Cu4 125.6(5) 2_765 .
C10 Cu3 Cu4 72.5(4) . .
Au3 Cu3 Cu4 55.32(10) . .
Au4 Cu3 Cu4 106.43(16) 2_765 .
C11 Cu4 C13 136.5(8) 2_765 .
C11 Cu4 C16 33.8(6) 2_765 2_765
C13 Cu4 C16 130.3(6) . 2_765
C11 Cu4 C14 141.8(6) 2_765 .
C13 Cu4 C14 31.2(5) . .
C16 Cu4 C14 115.2(5) 2_765 .
C11 Cu4 C9 108.5(7) 2_765 .
C13 Cu4 C9 113.2(6) . .
C16 Cu4 C9 111.3(6) 2_765 .
C14 Cu4 C9 104.9(6) . .
C11 Cu4 Au4 106.5(6) 2_765 .
C13 Cu4 Au4 47.3(5) . .
C16 Cu4 Au4 130.6(4) 2_765 .
C14 Cu4 Au4 78.5(4) . .
C9 Cu4 Au4 109.7(4) . .
C11 Cu4 Au3 96.8(5) 2_765 .
C13 Cu4 Au3 102.0(4) . .
C16 Cu4 Au3 124.5(4) 2_765 .
C14 Cu4 Au3 119.7(4) . .
C9 Cu4 Au3 47.1(4) . .
Au4 Cu4 Au3 69.93(16) . .
C11 Cu4 Cu3 74.6(6) 2_765 .
C13 Cu4 Cu3 148.1(4) . .
C16 Cu4 Cu3 78.4(4) 2_765 .
C14 Cu4 Cu3 132.1(4) . .
C9 Cu4 Cu3 34.9(4) . .
Au4 Cu4 Cu3 129.09(19) . .
Au3 Cu4 Cu3 59.62(11) . .
C11 Cu4 Au3 35.3(5) 2_765 2_765
C13 Cu4 Au3 123.7(5) . 2_765
C16 Cu4 Au3 69.1(4) 2_765 2_765
C14 Cu4 Au3 152.0(4) . 2_765
C9 Cu4 Au3 98.1(4) . 2_765
Au4 Cu4 Au3 78.98(14) . 2_765
Au3 Cu4 Au3 66.62(9) . 2_765
Cu3 Cu4 Au3 75.60(11) . 2_765
C11 Au3 C9 154.1(8) . .
C11 Au3 Cu4 139.4(4) . .
C9 Au3 Cu4 59.4(5) . .
C11 Au3 Cu3 124.8(7) . .
C9 Au3 Cu3 36.7(5) . .
Cu4 Au3 Cu3 65.06(11) . .
C11 Au3 Au4 99.2(6) . .
C9 Au3 Au4 106.5(5) . .
Cu4 Au3 Au4 54.37(15) . .
Cu3 Au3 Au4 119.05(16) . .
C11 Au3 Cu4 34.4(5) . 2_765
C9 Au3 Cu4 133.3(5) . 2_765
Cu4 Au3 Cu4 113.38(9) . 2_765
Cu3 Au3 Cu4 96.71(11) . 2_765
Au4 Au3 Cu4 100.58(12) . 2_765
C11 Au3 Au3 80.5(4) . 2_765
C9 Au3 Au3 103.9(5) . 2_765
Cu4 Au3 Au3 63.06(9) . 2_765
Cu3 Au3 Au3 76.10(10) . 2_765
Au4 Au3 Au3 71.93(12) . 2_765
Cu4 Au3 Au3 50.32(8) 2_765 2_765
C13 Au4 C15 169.3(6) . .
C13 Au4 Cu4 47.4(4) . .
C15 Au4 Cu4 143.3(5) . .
C13 Au4 Cu3 150.2(5) . 2_765
C15 Au4 Cu3 40.0(4) . 2_765
Cu4 Au4 Cu3 104.5(2) . 2_765
C13 Au4 Au3 90.4(4) . .
C15 Au4 Au3 97.7(5) . .
Cu4 Au4 Au3 55.70(14) . .
Cu3 Au4 Au3 76.48(14) 2_765 .
C9 Cu31 C13 156.4(7) . .
C9 Cu31 C14 168.3(7) . .
C13 Cu31 C14 33.8(5) . .
C9 Cu31 C10 32.7(6) . .
C13 Cu31 C10 166.6(6) . .
C14 Cu31 C10 135.9(5) . .
C9 Cu31 Au31 40.8(6) . .
C13 Cu31 Au31 116.4(4) . .
C14 Cu31 Au31 150.1(4) . .
C10 Cu31 Au31 73.4(4) . .
C11 Cu41 C15 161.0(7) . .
C11 Cu41 C16 34.4(6) . .
C15 Cu41 C16 152.8(6) . .
C11 Cu41 C12 156.3(7) . .
C15 Cu41 C12 32.3(5) . .
C16 Cu41 C12 123.6(6) . .
C11 Cu41 Au41 122.0(5) . .
C15 Cu41 Au41 43.2(5) . .
C16 Cu41 Au41 152.8(4) . .
C12 Cu41 Au41 75.4(4) . .
C11 Cu41 Au31 93.9(6) . 2_765
C15 Cu41 Au31 90.6(5) . 2_765
C16 Cu41 Au31 114.8(4) . 2_765
C12 Cu41 Au31 108.0(4) . 2_765
Au41 Cu41 Au31 70.40(12) . 2_765
C11 Cu41 Au31 40.6(5) . .
C15 Cu41 Au31 126.1(5) . .
C16 Cu41 Au31 75.0(4) . .
C12 Cu41 Au31 157.7(4) . .
Au41 Cu41 Au31 83.05(12) . .
Au31 Cu41 Au31 69.04(9) 2_765 .
C9 Au31 C11 161.8(8) . .
C9 Au31 Cu31 35.8(6) . .
C11 Au31 Cu31 132.3(6) . .
C9 Au31 Cu41 67.9(5) . 2_765
C11 Au31 Cu41 125.8(4) . 2_765
Cu31 Au31 Cu41 68.65(10) . 2_765
C9 Au31 Cu41 135.8(6) . .
C11 Au31 Cu41 33.1(6) . .
Cu31 Au31 Cu41 100.69(12) . .
Cu41 Au31 Cu41 110.96(9) 2_765 .
C13 Au41 C15 177.5(6) . .
C13 Au41 Cu41 133.8(4) . .
C15 Au41 Cu41 43.8(4) . .

loop_
_geom_bond_atom_site_label_1
_geom_bond_atom_site_label_2
_geom_bond_distance
_geom_bond_site_symmetry_2
C1 C2 1.206(18) .
C1 Cu21 1.895(18) .
C1 Cu1 1.953(12) .
C1 Au11 1.993(16) .
C1 Au1 1.994(13) .
C2 C17 1.492(19) .
C2 Cu1 2.143(13) .
C2 Cu21 2.26(2) .
C3 C4 1.213(19) 2_665
C3 Cu11 1.75(2) 2_665
C3 Cu2 1.952(14) .
C3 Au1 1.994(14) .
C3 Au11 2.023(17) .
C4 C3 1.213(19) 2_665
C4 C22 1.48(2) .
C4 Cu2 2.105(14) 2_665
C4 Cu11 2.14(2) .
C5 C6 1.21(2) .
C5 Cu11 1.82(2) .
C5 Cu1 1.937(14) .
C5 Au2 2.006(16) .
C5 Au21 2.147(17) .
C6 C27 1.49(2) .
C6 Cu1 2.098(15) .
C6 Cu11 2.22(2) .
C7 C8 1.22(2) 2_665
C7 Cu21 1.705(19) 2_665
C7 Au21 1.948(16) .
C7 Cu2 1.957(14) .
C7 Au2 2.005(15) .
C8 C7 1.22(2) 2_665
C8 C32 1.47(2) .
C8 Cu21 1.96(2) .
C8 Cu2 2.158(15) 2_665
C9 C10 1.21(2) .
C9 Cu3 1.746(18) .
C9 Cu31 1.748(19) .
C9 Au31 1.950(17) .
C9 Au3 2.113(18) .
C9 Cu4 2.484(19) .
C10 C37 1.48(2) .
C10 Cu3 2.190(14) .
C10 Cu31 2.222(13) .
C11 C16 1.186(19) .
C11 Cu41 1.75(2) .
C11 Cu4 1.928(17) 2_765
C11 Au3 1.972(15) .
C11 Au31 2.082(17) .
C12 C15 1.213(19) .
C12 C42 1.48(2) .
C12 Cu3 2.053(15) 2_765
C12 Cu41 2.258(16) .
C13 C14 1.220(19) .
C13 Au41 1.987(16) .
C13 Au4 2.007(16) .
C13 Cu4 2.010(14) .
C13 Cu31 2.093(14) .
C14 C47 1.47(3) .
C14 Cu31 2.110(14) .
C14 Cu4 2.355(14) .
C15 Cu3 1.985(14) 2_765
C15 Au4 2.013(17) .
C15 Au41 2.016(16) .
C15 Cu41 2.039(15) .
C16 C52 1.486(18) .
C16 Cu41 2.099(15) .
C16 Cu4 2.105(14) 2_765
C17 O1 1.437(18) .
C17 C18 1.53(2) .
C17 C21 1.54(2) .
C18 C19 1.54(2) .
C18 H18A 0.9900 .
C18 H18B 0.9900 .
C19 C20 1.45(2) .
C19 H19A 0.9900 .
C19 H19B 0.9900 .
C20 C21 1.54(2) .
C20 H20A 0.9900 .
C20 H20B 0.9900 .
C21 H21A 0.9900 .
C21 H21B 0.9900 .
C22 O2 1.404(19) .
C22 C26 1.52(3) .
C22 C23 1.57(3) .
C23 C24 1.43(4) .
C23 H23A 0.9900 .
C23 H23B 0.9900 .
C24 C25 1.51(4) .
C24 H24A 0.9900 .
C24 H24B 0.9900 .
C25 C26 1.55(3) .
C25 H25A 0.9900 .
C25 H25B 0.9900 .
C26 H26A 0.9900 .
C26 H26B 0.9900 .
C27 O3 1.452(19) .
C27 C28 1.533(19) .
C27 C31 1.53(2) .
C28 C29 1.56(2) .
C28 H28A 0.9900 .
C28 H28B 0.9900 .
C29 C30 1.46(2) .
C29 H29A 0.9900 .
C29 H29B 0.9900 .
C30 C31 1.54(2) .
C30 H30A 0.9900 .
C30 H30B 0.9900 .
C31 H31A 0.9900 .
C31 H31B 0.9900 .
C32 O4 1.419(17) .
C32 C33 1.53(3) .
C32 C36 1.55(2) .
C33 C34 1.55(3) .
C33 H33A 0.9900 .
C33 H33B 0.9900 .
C34 C35 1.55(4) .
C34 H34A 0.9900 .
C34 H34B 0.9900 .
C35 C36 1.42(3) .
C35 H35A 0.9900 .
C35 H35B 0.9900 .
C36 H36A 0.9900 .
C36 H36B 0.9900 .
C37 O5 1.43(2) .
C37 C38 1.55(3) .
C37 C41 1.57(3) .
C38 C39 1.50(2) .
C38 H38A 0.9900 .
C38 H38B 0.9900 .
C39 C40 1.38(3) .
C39 H39A 0.9900 .
C39 H39B 0.9900 .
C40 C41 1.57(3) .
C40 H40A 0.9900 .
C40 H40B 0.9900 .
C41 H41A 0.9900 .
C41 H41B 0.9900 .
C42 O6 1.44(2) .
C42 C46 1.51(3) .
C42 C43 1.57(3) .
C43 C44 1.52(3) .
C43 H43A 0.9900 .
C43 H43B 0.9900 .
C44 C45 1.56(3) .
C44 H44A 0.9900 .
C44 H44B 0.9900 .
C45 C46 1.51(3) .
C45 H45A 0.9900 .
C45 H45B 0.9900 .
C46 H46A 0.9900 .
C46 H46B 0.9900 .
C47 O7 1.43(3) .
C47 C48 1.51(3) .
C47 C51 1.55(3) .
C48 C49 1.58(3) .
C48 H48A 0.9900 .
C48 H48B 0.9900 .
C49 C50 1.37(3) .
C49 H49A 0.9900 .
C49 H49B 0.9900 .
C50 C51 1.46(3) .
C50 H50A 0.9900 .
C50 H50B 0.9900 .
C51 H51A 0.9900 .
C51 H51B 0.9900 .
C52 O8 1.467(15) .
C52 C53 1.532(18) .
C52 C56 1.536(18) .
C53 C54 1.557(19) .
C53 H53A 0.9900 .
C53 H53B 0.9900 .
C54 C55 1.47(2) .
C54 H54A 0.9900 .
C54 H54B 0.9900 .
C55 C56 1.543(19) .
C55 H55A 0.9900 .
C55 H55B 0.9900 .
C56 H56A 0.9900 .
C56 H56B 0.9900 .
O1 H1 0.8400 .
O2 H2 0.8400 .
O3 H3 0.8400 .
O4 H4 0.8400 .
O5 H5 0.8400 .
O6 H6 0.8400 .
O7 H7 0.8400 .
O8 H8 0.8400 .
Cu1 Au1 2.938(2) .
Cu1 Au2 3.0235(19) .
Cu2 C4 2.105(14) 2_665
Cu2 C8 2.158(15) 2_665
Cu2 Au2 2.9373(19) .
Cu2 Au1 3.017(2) .
Au1 Au2 3.264(2) 2_665
Au2 Au1 3.264(2) 2_665
Cu11 C3 1.75(2) 2_665
Cu11 Au11 2.892(15) 2_665
Cu11 Au21 3.066(14) .
Cu21 C7 1.705(19) 2_665
Cu21 Au21 2.975(12) 2_665
Cu21 Au11 3.004(16) .
Au11 Cu11 2.892(15) 2_665
Au11 Au21 3.283(11) .
Au21 Cu21 2.975(12) 2_665
Cu3 C15 1.985(14) 2_765
Cu3 C12 2.053(15) 2_765
Cu3 Au3 2.900(4) .
Cu3 Au4 3.047(6) 2_765
Cu3 Cu4 3.048(5) .
Cu4 C11 1.928(17) 2_765
Cu4 C16 2.105(14) 2_765
Cu4 Au4 2.720(8) .
Cu4 Au3 2.764(4) .
Cu4 Au3 3.202(4) 2_765
Au3 Au4 3.143(6) .
Au3 Cu4 3.202(4) 2_765
Au3 Au3 3.297(3) 2_765
Au4 Cu3 3.047(6) 2_765
Cu31 Au31 2.904(3) .
Cu41 Au41 2.944(5) .
Cu41 Au31 2.974(4) 2_765
Cu41 Au31 3.071(4) .
Au31 Cu41 2.974(4) 2_765
